data_1554667
loop_
_publ_author_name
'Zhao, Na'
'Gao, Wangwang'
'Zhang, Min'
'Yang, Junfang'
'Zheng, Xiaoyan'
'Li, Yue'
'Cui, Rongrong'
'Yin, Wei'
'Li, Nan'

_publ_section_title
;
 Regulation of circular dichroism behavior and construction of tunable
 solid-state circularly polarized luminescence based on BINOL derivatives
;
_journal_issue 8
_journal_name_full 'Materials Chemistry Frontiers'
_journal_page_first 1613
_journal_paper_doi 10.1039/C9QM00292H
_journal_volume 3
_journal_year 2019
_chemical_formula_sum 'C36 H28 N4 O2'
_chemical_formula_weight 548.62
_space_group_IT_number 2
_space_group_name_Hall '-P 1'
_space_group_name_H-M_alt 'P -1'
_symmetry_cell_setting triclinic
_symmetry_space_group_name_H-M 'P -1'
_atom_sites_solution_hydrogens geom
_atom_sites_solution_primary direct
_atom_sites_solution_secondary difmap
_audit_creation_method SHELXL-97
_audit_update_record
;
2018-02-11 deposited with the CCDC.	2019-06-04 downloaded from the CCDC.
;
_cell_angle_alpha 110.640(4)
_cell_angle_beta 94.387(3)
_cell_angle_gamma 93.845(3)
_cell_formula_units_Z 4
_cell_length_a 8.8302(3)
_cell_length_b 18.7601(8)
_cell_length_c 19.0270(7)
_cell_measurement_reflns_used 8971
_cell_measurement_temperature 293(2)
_cell_measurement_theta_max 69.2690
_cell_measurement_theta_min 4.1350
_cell_volume 2926.0(2)
_computing_cell_refinement 'Bruker FRAMBO'
_computing_data_collection 'Bruker FRAMBO'
_computing_data_reduction 'Bruker SAINT'
_computing_molecular_graphics 'Bruker SHELXTL'
_computing_publication_material 'Bruker SHELXTL'
_computing_structure_refinement 'SHELXL-97 (Sheldrick, 1997)'
_computing_structure_solution 'SHELXS-97 (Sheldrick, 1990)'
_diffrn_ambient_temperature 293(2)
_diffrn_detector 'CCD plate'
_diffrn_detector_area_resol_mean 16.0356
_diffrn_detector_type Eos
_diffrn_measured_fraction_theta_full 0.999
_diffrn_measured_fraction_theta_max 0.999
_diffrn_measurement_device_type 'Xcalibur, Eos, Gemini'
_diffrn_radiation_monochromator graphite
_diffrn_radiation_source 'fine-focus sealed tube'
_diffrn_radiation_type CuK\a
_diffrn_radiation_wavelength 1.54178
_diffrn_reflns_av_R_equivalents 0.0441
_diffrn_reflns_av_sigmaI/netI 0.0303
_diffrn_reflns_limit_h_max 10
_diffrn_reflns_limit_h_min -8
_diffrn_reflns_limit_k_max 22
_diffrn_reflns_limit_k_min -22
_diffrn_reflns_limit_l_max 22
_diffrn_reflns_limit_l_min -22
_diffrn_reflns_number 51563
_diffrn_reflns_theta_full 66.09
_diffrn_reflns_theta_max 66.09
_diffrn_reflns_theta_min 4.72
_exptl_absorpt_coefficient_mu 0.623
_exptl_absorpt_correction_T_max 0.8499
_exptl_absorpt_correction_T_min 0.8352
_exptl_absorpt_correction_type none
_exptl_crystal_density_diffrn 1.245
_exptl_crystal_density_method 'not measured'
_exptl_crystal_description block
_exptl_crystal_F_000 1152
_exptl_crystal_size_max 0.30
_exptl_crystal_size_mid 0.28
_exptl_crystal_size_min 0.27
_refine_diff_density_max 0.325
_refine_diff_density_min -0.264
_refine_diff_density_rms 0.042
_refine_ls_extinction_expression Fc^*^=kFc[1+0.001xFc^2^\l^3^/sin(2\q)]^-1/4^
_refine_ls_extinction_method SHELXL
_refine_ls_goodness_of_fit_ref 1.070
_refine_ls_hydrogen_treatment constr
_refine_ls_matrix_type full
_refine_ls_number_parameters 868
_refine_ls_number_reflns 10228
_refine_ls_number_restraints 0
_refine_ls_restrained_S_all 1.070
_refine_ls_R_factor_all 0.0889
_refine_ls_R_factor_gt 0.0585
_refine_ls_shift/su_max 0.001
_refine_ls_shift/su_mean 0.000
_refine_ls_structure_factor_coef Fsqd
_refine_ls_weighting_details 'calc w=1/[\s^2^(Fo^2^)+(0.0944P)^2^+0.4419P] where P=(Fo^2^+2Fc^2^)/3'
_refine_ls_weighting_scheme calc
_refine_ls_wR_factor_gt 0.1608
_refine_ls_wR_factor_ref 0.1822
_reflns_number_gt 6845
_reflns_number_total 10228
_reflns_threshold_expression >2sigma(I)
_cod_data_source_file c9qm00292h2.cif
_cod_data_source_block 1_CCDC2
_cod_depositor_comments
;
The following automatic conversions were performed:

data item '_symmetry_cell_setting' value 'Triclinic' was changed to
'triclinic' in accordance with the
/home/saulius/struct/COD-crude-data/automatic-downloads/DataCite-retrospective/RSC/depositions/lib/dictionaries/cif_core.dic
dictionary named 'cif_core.dic' version 2.4.2 last updated on
2011-04-26.

Automatic conversion script
Id: cif_fix_values 6909 2019-04-08 15:41:33Z antanas 
;
_cod_original_cell_volume 2926.00(19)
_cod_original_sg_symbol_H-M P-1
_cod_database_code 1554667

loop_
_symmetry_equiv_pos_as_xyz
'x, y, z'
'-x, -y, -z'

loop_
_atom_site_label
_atom_site_type_symbol
_atom_site_fract_x
_atom_site_fract_y
_atom_site_fract_z
_atom_site_U_iso_or_equiv
_atom_site_adp_type
_atom_site_occupancy
_atom_site_symmetry_multiplicity
_atom_site_calc_flag
_atom_site_refinement_flags
_atom_site_disorder_assembly
_atom_site_disorder_group
N1 N 0.4882(5) 0.27411(19) 0.58808(17) 0.1292(12) Uani 1 1 d . . .
N2 N 0.1403(4) 0.4028(2) 0.5442(2) 0.1359(13) Uani 1 1 d . . .
N3 N 1.1830(4) 0.4856(2) 0.05745(19) 0.1345(13) Uani 1 1 d . . .
N4 N 0.8751(4) 0.2874(3) -0.07193(19) 0.1474(15) Uani 1 1 d . . .
N5 N 0.3946(4) 0.09232(19) 1.06405(15) 0.1081(9) Uani 1 1 d . . .
N6 N 0.8482(4) 0.1240(2) 1.01624(18) 0.1454(14) Uani 1 1 d . . .
N7 N -0.2104(3) 0.28019(14) 0.47621(13) 0.0869(7) Uani 1 1 d . . .
N8 N 0.2077(3) 0.18406(14) 0.40631(15) 0.0882(7) Uani 1 1 d . . .
O1 O 0.55463(17) 0.30330(8) 0.30640(8) 0.0568(4) Uani 1 1 d . . .
O2 O 0.74847(18) 0.45320(9) 0.24838(9) 0.0650(4) Uani 1 1 d . . .
O3 O 0.48376(19) 0.09394(11) 0.74855(9) 0.0693(5) Uani 1 1 d . . .
O4 O 0.0176(2) 0.15645(11) 0.68809(10) 0.0786(5) Uani 1 1 d . . .
C1 C 0.4504(2) 0.40310(12) 0.27430(12) 0.0500(5) Uani 1 1 d . . .
C2 C 0.4735(2) 0.36579(12) 0.32368(12) 0.0498(5) Uani 1 1 d . . .
C3 C 0.4226(2) 0.39233(13) 0.39713(12) 0.0523(5) Uani 1 1 d . . .
C4 C 0.3408(3) 0.45481(13) 0.41607(13) 0.0564(6) Uani 1 1 d . . .
H4 H 0.3091 0.4735 0.4642 0.068 Uiso 1 1 calc R . .
C5 C 0.3034(3) 0.49133(13) 0.36547(13) 0.0547(6) Uani 1 1 d . . .
C6 C 0.3599(2) 0.46613(12) 0.29381(12) 0.0513(5) Uani 1 1 d . . .
C7 C 0.3173(3) 0.50281(14) 0.24325(14) 0.0615(6) Uani 1 1 d . . .
H7 H 0.3545 0.4883 0.1963 0.074 Uiso 1 1 calc R . .
C8 C 0.2224(3) 0.55913(15) 0.26228(17) 0.0743(7) Uani 1 1 d . . .
H8 H 0.1940 0.5820 0.2278 0.089 Uiso 1 1 calc R . .
C9 C 0.1672(3) 0.58320(16) 0.33264(17) 0.0803(8) Uani 1 1 d . . .
H9 H 0.1019 0.6217 0.3446 0.096 Uiso 1 1 calc R . .
C10 C 0.2079(3) 0.55088(14) 0.38382(16) 0.0698(7) Uani 1 1 d . . .
H10 H 0.1726 0.5681 0.4312 0.084 Uiso 1 1 calc R . .
C11 C 0.4646(3) 0.35383(14) 0.44873(13) 0.0591(6) Uani 1 1 d . . .
H11 H 0.5518 0.3282 0.4398 0.071 Uiso 1 1 calc R . .
C12 C 0.3943(3) 0.35030(14) 0.50750(14) 0.0652(7) Uani 1 1 d . . .
C13 C 0.4489(4) 0.30826(18) 0.55197(16) 0.0855(9) Uani 1 1 d . . .
C14 C 0.2543(4) 0.38114(18) 0.52743(18) 0.0880(9) Uani 1 1 d . . .
C15 C 0.5091(2) 0.37762(12) 0.19824(12) 0.0496(5) Uani 1 1 d . . .
C16 C 0.6513(3) 0.40469(13) 0.18866(12) 0.0525(5) Uani 1 1 d . . .
C17 C 0.6991(3) 0.38715(14) 0.11465(13) 0.0574(6) Uani 1 1 d . . .
C18 C 0.6009(3) 0.34226(15) 0.05349(14) 0.0647(6) Uani 1 1 d . . .
H18 H 0.6314 0.3314 0.0054 0.078 Uiso 1 1 calc R . .
C19 C 0.4559(3) 0.31214(14) 0.06068(13) 0.0583(6) Uani 1 1 d . . .
C20 C 0.4090(3) 0.33030(13) 0.13430(12) 0.0515(5) Uani 1 1 d . . .
C21 C 0.2613(3) 0.30117(14) 0.14004(14) 0.0625(6) Uani 1 1 d . . .
H21 H 0.2271 0.3127 0.1875 0.075 Uiso 1 1 calc R . .
C22 C 0.1673(3) 0.25655(16) 0.07779(15) 0.0720(7) Uani 1 1 d . . .
H22 H 0.0704 0.2379 0.0832 0.086 Uiso 1 1 calc R . .
C23 C 0.2152(3) 0.23845(17) 0.00566(15) 0.0766(8) Uani 1 1 d . . .
H23 H 0.1504 0.2077 -0.0366 0.092 Uiso 1 1 calc R . .
C24 C 0.3545(3) 0.26557(16) -0.00243(14) 0.0712(7) Uani 1 1 d . . .
H24 H 0.3851 0.2535 -0.0506 0.085 Uiso 1 1 calc R . .
C25 C 0.8472(3) 0.42254(15) 0.10869(15) 0.0666(7) Uani 1 1 d . . .
H25 H 0.8883 0.4643 0.1509 0.080 Uiso 1 1 calc R . .
C26 C 0.9326(3) 0.40314(18) 0.05060(16) 0.0750(8) Uani 1 1 d . . .
C27 C 1.0721(4) 0.4488(2) 0.05478(18) 0.0947(10) Uani 1 1 d . . .
C28 C 0.8979(3) 0.3386(3) -0.0174(2) 0.0972(11) Uani 1 1 d . . .
C29 C 0.4724(3) 0.23043(14) 0.26889(18) 0.0797(8) Uani 1 1 d . A .
H29A H 0.4504 0.2218 0.2156 0.096 Uiso 1 1 calc R . .
H29B H 0.3762 0.2284 0.2899 0.096 Uiso 1 1 calc R . .
C30 C 0.5632(3) 0.17027(16) 0.27798(18) 0.0788(8) Uani 1 1 d . . .
H30A H 0.6089 0.1872 0.3299 0.095 Uiso 0.604(6) 1 calc PR A 1
H30B H 0.4948 0.1245 0.2688 0.095 Uiso 0.604(6) 1 calc PR A 1
H30C H 0.5262 0.1233 0.2363 0.095 Uiso 0.396(6) 1 d PR A 2
H30D H 0.5370 0.1626 0.3236 0.095 Uiso 0.396(6) 1 d PR A 2
C31 C 0.6825(7) 0.1506(3) 0.2290(4) 0.0830(17) Uani 0.604(6) 1 d P A 1
H31A H 0.6334 0.1234 0.1782 0.100 Uiso 0.604(6) 1 calc PR A 1
H31B H 0.7391 0.1143 0.2433 0.100 Uiso 0.604(6) 1 calc PR A 1
C32 C 0.795(2) 0.2105(7) 0.2250(7) 0.079(3) Uani 0.604(6) 1 d P A 1
H32A H 0.7414 0.2444 0.2059 0.095 Uiso 0.604(6) 1 calc PR A 1
H32B H 0.8644 0.1861 0.1886 0.095 Uiso 0.604(6) 1 calc PR A 1
C33 C 0.8889(5) 0.2584(3) 0.2983(3) 0.0741(16) Uani 0.604(6) 1 d P A 1
H33A H 0.9394 0.2237 0.3177 0.089 Uiso 0.604(6) 1 calc PR A 1
H33B H 0.8186 0.2828 0.3340 0.089 Uiso 0.604(6) 1 calc PR A 1
C34 C 1.009(4) 0.3197(19) 0.2986(18) 0.097(6) Uani 0.604(6) 1 d P A 1
H34A H 1.0974 0.2963 0.2770 0.116 Uiso 0.604(6) 1 calc PR A 1
H34B H 1.0407 0.3537 0.3502 0.116 Uiso 0.604(6) 1 calc PR A 1
C31' C 0.7373(10) 0.1772(5) 0.2817(5) 0.074(2) Uani 0.396(6) 1 d P A 2
H31C H 0.7749 0.2209 0.3267 0.089 Uiso 0.396(6) 1 calc PR A 2
H31D H 0.7703 0.1323 0.2902 0.089 Uiso 0.396(6) 1 calc PR A 2
C32' C 0.819(3) 0.1852(11) 0.2192(14) 0.091(5) Uani 0.396(6) 1 d P A 2
H32C H 0.7609 0.2148 0.1960 0.109 Uiso 0.396(6) 1 calc PR A 2
H32D H 0.8205 0.1347 0.1813 0.109 Uiso 0.396(6) 1 calc PR A 2
C33' C 0.9806(9) 0.2227(5) 0.2410(4) 0.081(3) Uani 0.396(6) 1 d P A 2
H33C H 1.0349 0.1972 0.2700 0.097 Uiso 0.396(6) 1 calc PR A 2
H33D H 1.0295 0.2141 0.1951 0.097 Uiso 0.396(6) 1 calc PR A 2
C34' C 0.999(6) 0.307(3) 0.286(2) 0.084(7) Uani 0.396(6) 1 d P A 2
H34C H 1.1073 0.3208 0.3018 0.101 Uiso 0.396(6) 1 calc PR A 2
H34D H 0.9489 0.3139 0.3308 0.101 Uiso 0.396(6) 1 calc PR A 2
C35 C 0.9441(3) 0.36565(19) 0.25254(18) 0.0856(9) Uani 1 1 d . . .
H35A H 1.0271 0.3959 0.2424 0.103 Uiso 0.604(6) 1 calc PR A 1
H35B H 0.8936 0.3306 0.2045 0.103 Uiso 0.604(6) 1 calc PR A 1
H35C H 1.0327 0.3978 0.2501 0.103 Uiso 0.396(6) 1 d PR A 2
H35D H 0.8986 0.3386 0.2010 0.103 Uiso 0.396(6) 1 d PR A 2
C36 C 0.8328(3) 0.41745(17) 0.29407(15) 0.0757(8) Uani 1 1 d . A .
H36A H 0.7606 0.3882 0.3119 0.091 Uiso 1 1 calc R . .
H36B H 0.8877 0.4573 0.3380 0.091 Uiso 1 1 calc R . .
C37 C 0.2143(3) 0.05832(12) 0.73353(12) 0.0510(5) Uani 1 1 d . . .
C38 C 0.3523(3) 0.07604(13) 0.77619(13) 0.0551(6) Uani 1 1 d . B .
C39 C 0.3723(3) 0.06946(13) 0.84912(12) 0.0565(6) Uani 1 1 d . . .
C40 C 0.2466(3) 0.04314(13) 0.87482(13) 0.0605(6) Uani 1 1 d . B .
H40 H 0.2575 0.0384 0.9219 0.073 Uiso 1 1 calc R . .
C41 C 0.1037(3) 0.02333(13) 0.83297(12) 0.0571(6) Uani 1 1 d . . .
C42 C 0.0851(3) 0.03127(12) 0.76125(12) 0.0538(6) Uani 1 1 d . B .
C43 C -0.0600(3) 0.00964(15) 0.72029(14) 0.0656(6) Uani 1 1 d . . .
H43 H -0.0756 0.0150 0.6736 0.079 Uiso 1 1 calc R B .
C44 C -0.1779(3) -0.01882(17) 0.74717(16) 0.0801(8) Uani 1 1 d . B .
H44 H -0.2728 -0.0325 0.7187 0.096 Uiso 1 1 calc R . .
C45 C -0.1594(3) -0.02796(18) 0.81713(17) 0.0826(8) Uani 1 1 d . . .
H45 H -0.2410 -0.0482 0.8347 0.099 Uiso 1 1 calc R B .
C46 C -0.0221(3) -0.00711(16) 0.85885(15) 0.0742(7) Uani 1 1 d . B .
H46 H -0.0101 -0.0129 0.9055 0.089 Uiso 1 1 calc R . .
C47 C 0.5230(3) 0.08775(14) 0.89024(14) 0.0675(7) Uani 1 1 d . B .
H47 H 0.6022 0.0925 0.8621 0.081 Uiso 1 1 calc R . .
C48 C 0.5661(3) 0.09892(15) 0.96296(14) 0.0716(7) Uani 1 1 d . . .
C49 C 0.4676(4) 0.09565(17) 1.01849(16) 0.0775(8) Uani 1 1 d . B .
C50 C 0.7232(4) 0.1135(2) 0.99155(17) 0.0986(10) Uani 1 1 d . B .
C51 C 0.1969(3) 0.06189(12) 0.65586(12) 0.0511(5) Uani 1 1 d . B .
C52 C 0.1076(3) 0.11165(13) 0.63807(12) 0.0552(6) Uani 1 1 d . B .
C53 C 0.0923(3) 0.11475(13) 0.56419(12) 0.0530(5) Uani 1 1 d . . .
C54 C 0.1636(3) 0.06451(13) 0.50923(12) 0.0538(6) Uani 1 1 d . B .
H54 H 0.1544 0.0665 0.4610 0.065 Uiso 1 1 calc R . .
C55 C 0.2498(2) 0.01020(12) 0.52303(12) 0.0503(5) Uani 1 1 d . . .
C56 C 0.2694(2) 0.00891(12) 0.59741(12) 0.0486(5) Uani 1 1 d . B .
C57 C 0.3542(3) -0.04787(13) 0.60877(13) 0.0562(6) Uani 1 1 d . . .
H57 H 0.3680 -0.0503 0.6568 0.067 Uiso 1 1 calc R B .
C58 C 0.4163(3) -0.09902(14) 0.55119(14) 0.0618(6) Uani 1 1 d . B .
H58 H 0.4724 -0.1356 0.5605 0.074 Uiso 1 1 calc R . .
C59 C 0.3971(3) -0.09752(14) 0.47835(14) 0.0632(6) Uani 1 1 d . . .
H59 H 0.4399 -0.1330 0.4394 0.076 Uiso 1 1 calc R B .
C60 C 0.3162(3) -0.04444(13) 0.46450(13) 0.0598(6) Uani 1 1 d . B .
H60 H 0.3038 -0.0437 0.4158 0.072 Uiso 1 1 calc R . .
C61 C -0.0064(3) 0.16735(13) 0.54875(13) 0.0595(6) Uani 1 1 d . B .
H61 H -0.0829 0.1819 0.5804 0.071 Uiso 1 1 calc R . .
C62 C -0.0019(3) 0.19773(13) 0.49474(13) 0.0576(6) Uani 1 1 d . . .
C63 C -0.1169(3) 0.24456(14) 0.48499(13) 0.0648(7) Uani 1 1 d . B .
C64 C 0.1144(3) 0.18867(14) 0.44509(15) 0.0639(7) Uani 1 1 d . B .
C65 C 0.5057(4) 0.16163(19) 0.73245(19) 0.0626(11) Uani 0.745(5) 1 d P B 1
H65A H 0.4167 0.1666 0.7019 0.075 Uiso 0.745(5) 1 calc PR B 1
H65B H 0.5935 0.1600 0.7045 0.075 Uiso 0.745(5) 1 calc PR B 1
C66 C 0.5308(7) 0.2288(3) 0.8063(3) 0.1018(17) Uani 0.745(5) 1 d P B 1
H66A H 0.4405 0.2298 0.8325 0.122 Uiso 0.745(5) 1 calc PR B 1
H66B H 0.6152 0.2204 0.8372 0.122 Uiso 0.745(5) 1 calc PR B 1
C67 C 0.5637(14) 0.3054(6) 0.8005(6) 0.122(4) Uani 0.745(5) 1 d P B 1
H67A H 0.6051 0.3421 0.8496 0.147 Uiso 0.745(5) 1 calc PR B 1
H67B H 0.6400 0.3025 0.7658 0.147 Uiso 0.745(5) 1 calc PR B 1
C68 C 0.4250(9) 0.3321(5) 0.7738(5) 0.122(2) Uani 0.745(5) 1 d P B 1
H68A H 0.3741 0.2913 0.7294 0.147 Uiso 0.745(5) 1 calc PR B 1
H68B H 0.4545 0.3750 0.7590 0.147 Uiso 0.745(5) 1 calc PR B 1
C69 C 0.3138(14) 0.3563(7) 0.8325(7) 0.136(4) Uani 0.745(5) 1 d P B 1
H69A H 0.3488 0.4066 0.8696 0.163 Uiso 0.745(5) 1 calc PR B 1
H69B H 0.3049 0.3202 0.8584 0.163 Uiso 0.745(5) 1 calc PR B 1
C70 C 0.1601(8) 0.3581(3) 0.7912(4) 0.119(2) Uani 0.745(5) 1 d P B 1
H70A H 0.0881 0.3743 0.8284 0.142 Uiso 0.745(5) 1 calc PR B 1
H70B H 0.1717 0.3971 0.7689 0.142 Uiso 0.745(5) 1 calc PR B 1
C71 C 0.0916(7) 0.2861(3) 0.7312(4) 0.1169(19) Uani 0.745(5) 1 d P B 1
H71A H 0.1470 0.2772 0.6872 0.140 Uiso 0.745(5) 1 calc PR B 1
H71B H -0.0130 0.2923 0.7166 0.140 Uiso 0.745(5) 1 calc PR B 1
C72 C 0.092(2) 0.2170(13) 0.7536(14) 0.085(3) Uani 0.745(5) 1 d P B 1
H72A H 0.1955 0.2070 0.7653 0.103 Uiso 0.745(5) 1 calc PR B 1
H72B H 0.0363 0.2236 0.7971 0.103 Uiso 0.745(5) 1 calc PR B 1
C65' C 0.5806(19) 0.1652(9) 0.7907(9) 0.109(5) Uani 0.255(5) 1 d P B 2
H65C H 0.6774 0.1510 0.8066 0.130 Uiso 0.255(5) 1 calc PR B 2
H65D H 0.5337 0.1908 0.8362 0.130 Uiso 0.255(5) 1 calc PR B 2
C66' C 0.6161(17) 0.2241(8) 0.7548(8) 0.098(5) Uani 0.255(5) 1 d P B 2
H66C H 0.6126 0.1969 0.7008 0.118 Uiso 0.255(5) 1 calc PR B 2
H66D H 0.7206 0.2462 0.7728 0.118 Uiso 0.255(5) 1 calc PR B 2
C67' C 0.516(4) 0.2905(16) 0.7669(16) 0.114(7) Uani 0.255(5) 1 d P B 2
H67C H 0.4163 0.2655 0.7428 0.137 Uiso 0.255(5) 1 calc PR B 2
H67D H 0.5536 0.3164 0.7346 0.137 Uiso 0.255(5) 1 calc PR B 2
C68' C 0.481(3) 0.3575(11) 0.8392(11) 0.107(5) Uani 0.255(5) 1 d P B 2
H68C H 0.4511 0.3389 0.8782 0.128 Uiso 0.255(5) 1 calc PR B 2
H68D H 0.5669 0.3964 0.8595 0.128 Uiso 0.255(5) 1 calc PR B 2
C69' C 0.348(3) 0.3866(12) 0.8051(14) 0.121(7) Uani 0.255(5) 1 d P B 2
H69C H 0.3346 0.3639 0.7504 0.146 Uiso 0.255(5) 1 calc PR B 2
H69D H 0.3586 0.4420 0.8208 0.146 Uiso 0.255(5) 1 calc PR B 2
C70' C 0.218(3) 0.3577(17) 0.841(2) 0.122(8) Uani 0.255(5) 1 d P B 2
H70C H 0.2646 0.3347 0.8743 0.146 Uiso 0.255(5) 1 calc PR B 2
H70D H 0.1736 0.4023 0.8721 0.146 Uiso 0.255(5) 1 calc PR B 2
C71' C 0.0876(18) 0.3012(8) 0.7919(10) 0.097(4) Uani 0.255(5) 1 d P B 2
H71C H 0.0009 0.3185 0.8195 0.116 Uiso 0.255(5) 1 calc PR B 2
H71D H 0.0748 0.3163 0.7482 0.116 Uiso 0.255(5) 1 calc PR B 2
C72' C 0.048(6) 0.216(4) 0.758(4) 0.090(11) Uani 0.255(5) 1 d P B 2
H72C H 0.1284 0.1975 0.7826 0.107 Uiso 0.255(5) 1 calc PR B 2
H72D H -0.0421 0.2092 0.7823 0.107 Uiso 0.255(5) 1 calc PR B 2

loop_
_atom_site_aniso_label
_atom_site_aniso_U_11
_atom_site_aniso_U_22
_atom_site_aniso_U_33
_atom_site_aniso_U_23
_atom_site_aniso_U_13
_atom_site_aniso_U_12
N1 0.209(4) 0.120(2) 0.0858(19) 0.0573(19) 0.042(2) 0.058(2)
N2 0.117(3) 0.147(3) 0.164(3) 0.062(2) 0.081(2) 0.044(2)
N3 0.083(2) 0.216(4) 0.126(3) 0.095(3) 0.0173(19) -0.023(2)
N4 0.085(2) 0.227(4) 0.087(2) -0.002(2) 0.0209(18) 0.027(2)
N5 0.116(2) 0.150(3) 0.0669(16) 0.0514(17) 0.0033(16) 0.0087(19)
N6 0.097(2) 0.212(4) 0.099(2) 0.034(2) -0.0260(19) -0.019(2)
N7 0.0986(19) 0.0918(16) 0.0714(15) 0.0273(13) -0.0036(13) 0.0424(15)
N8 0.098(2) 0.0847(16) 0.0935(18) 0.0425(14) 0.0247(16) 0.0170(14)
O1 0.0485(9) 0.0591(9) 0.0578(9) 0.0127(7) 0.0091(7) 0.0140(7)
O2 0.0563(10) 0.0688(10) 0.0621(10) 0.0151(8) 0.0072(8) -0.0005(8)
O3 0.0562(11) 0.0933(13) 0.0644(10) 0.0369(10) 0.0036(8) 0.0038(9)
O4 0.0883(14) 0.0936(13) 0.0618(11) 0.0298(10) 0.0183(10) 0.0418(11)
C1 0.0400(12) 0.0576(12) 0.0497(12) 0.0151(10) 0.0079(10) 0.0069(10)
C2 0.0378(12) 0.0577(12) 0.0500(12) 0.0131(10) 0.0076(10) 0.0096(10)
C3 0.0430(13) 0.0614(13) 0.0491(12) 0.0148(10) 0.0077(10) 0.0075(11)
C4 0.0519(14) 0.0615(13) 0.0502(12) 0.0115(11) 0.0116(11) 0.0087(11)
C5 0.0465(14) 0.0560(12) 0.0563(13) 0.0129(11) 0.0083(11) 0.0066(11)
C6 0.0401(13) 0.0538(12) 0.0575(13) 0.0164(10) 0.0075(10) 0.0044(10)
C7 0.0560(15) 0.0656(14) 0.0665(15) 0.0261(12) 0.0119(12) 0.0118(12)
C8 0.0759(19) 0.0686(16) 0.0878(19) 0.0367(15) 0.0126(15) 0.0199(14)
C9 0.085(2) 0.0691(16) 0.089(2) 0.0244(15) 0.0201(17) 0.0315(15)
C10 0.0703(18) 0.0656(15) 0.0710(16) 0.0160(13) 0.0198(14) 0.0234(13)
C11 0.0559(15) 0.0669(14) 0.0524(13) 0.0170(11) 0.0097(11) 0.0123(12)
C12 0.0717(18) 0.0666(15) 0.0559(14) 0.0180(12) 0.0162(13) 0.0098(13)
C13 0.115(3) 0.0841(19) 0.0633(17) 0.0283(15) 0.0254(17) 0.0228(18)
C14 0.094(2) 0.089(2) 0.090(2) 0.0344(17) 0.0412(19) 0.0152(19)
C15 0.0445(13) 0.0576(12) 0.0486(12) 0.0195(10) 0.0078(10) 0.0124(10)
C16 0.0465(14) 0.0586(13) 0.0523(13) 0.0182(10) 0.0080(11) 0.0102(11)
C17 0.0514(15) 0.0699(14) 0.0588(14) 0.0295(12) 0.0165(12) 0.0136(12)
C18 0.0613(16) 0.0874(17) 0.0511(14) 0.0287(13) 0.0150(12) 0.0166(14)
C19 0.0549(15) 0.0717(15) 0.0513(13) 0.0236(11) 0.0087(11) 0.0155(12)
C20 0.0462(14) 0.0614(13) 0.0505(12) 0.0226(10) 0.0069(10) 0.0137(11)
C21 0.0527(15) 0.0741(15) 0.0578(14) 0.0199(12) 0.0062(12) 0.0073(12)
C22 0.0534(16) 0.0846(18) 0.0702(17) 0.0202(14) 0.0009(13) 0.0036(13)
C23 0.0656(19) 0.0896(19) 0.0618(16) 0.0145(14) -0.0061(14) 0.0062(15)
C24 0.0690(18) 0.0929(19) 0.0477(14) 0.0196(13) 0.0036(13) 0.0148(15)
C25 0.0628(16) 0.0803(16) 0.0669(16) 0.0363(13) 0.0157(13) 0.0112(13)
C26 0.0547(17) 0.114(2) 0.0691(17) 0.0470(17) 0.0143(14) 0.0109(16)
C27 0.070(2) 0.151(3) 0.082(2) 0.063(2) 0.0179(17) 0.006(2)
C28 0.0598(19) 0.159(3) 0.0659(19) 0.028(2) 0.0175(16) 0.019(2)
C29 0.0738(19) 0.0592(15) 0.101(2) 0.0265(14) -0.0118(16) 0.0064(14)
C30 0.0687(19) 0.0676(16) 0.106(2) 0.0407(16) -0.0023(17) 0.0087(14)
C31 0.087(4) 0.073(3) 0.081(4) 0.015(3) 0.004(3) 0.032(3)
C32 0.091(5) 0.096(8) 0.062(4) 0.035(5) 0.021(4) 0.033(6)
C33 0.061(3) 0.103(4) 0.075(3) 0.049(3) 0.008(2) 0.023(3)
C34 0.071(8) 0.137(15) 0.091(8) 0.053(8) 0.000(7) 0.015(9)
C31' 0.088(6) 0.074(5) 0.072(5) 0.038(4) 0.009(5) 0.016(4)
C32' 0.093(12) 0.083(10) 0.098(8) 0.029(8) 0.023(7) 0.011(9)
C33' 0.076(6) 0.095(6) 0.084(5) 0.042(4) 0.017(4) 0.029(5)
C34' 0.073(14) 0.106(11) 0.090(14) 0.054(11) 0.013(11) 0.014(9)
C35 0.0632(18) 0.123(2) 0.090(2) 0.0575(19) 0.0218(16) 0.0210(17)
C36 0.0572(17) 0.102(2) 0.0634(16) 0.0269(15) 0.0020(13) -0.0018(15)
C37 0.0528(14) 0.0563(12) 0.0486(12) 0.0232(10) 0.0066(11) 0.0109(11)
C38 0.0550(15) 0.0614(13) 0.0544(13) 0.0259(11) 0.0095(11) 0.0099(11)
C39 0.0618(16) 0.0619(13) 0.0470(12) 0.0216(11) 0.0016(11) 0.0081(12)
C40 0.0698(17) 0.0679(14) 0.0459(12) 0.0235(11) 0.0046(12) 0.0071(13)
C41 0.0631(16) 0.0611(13) 0.0480(12) 0.0197(11) 0.0104(11) 0.0071(12)
C42 0.0585(15) 0.0546(12) 0.0499(12) 0.0193(10) 0.0094(11) 0.0091(11)
C43 0.0569(16) 0.0808(16) 0.0587(14) 0.0257(13) 0.0047(12) 0.0029(13)
C44 0.0616(18) 0.098(2) 0.0763(18) 0.0287(16) 0.0069(14) -0.0039(15)
C45 0.070(2) 0.101(2) 0.0803(19) 0.0378(17) 0.0194(16) -0.0040(16)
C46 0.075(2) 0.0914(19) 0.0622(16) 0.0351(14) 0.0165(15) 0.0009(15)
C47 0.0681(17) 0.0761(16) 0.0583(14) 0.0261(13) 0.0008(13) 0.0031(13)
C48 0.0754(19) 0.0776(17) 0.0578(15) 0.0236(13) -0.0078(14) 0.0026(14)
C49 0.087(2) 0.094(2) 0.0530(15) 0.0312(15) -0.0075(15) 0.0057(16)
C50 0.084(2) 0.128(3) 0.0671(18) 0.0240(18) -0.0164(17) -0.012(2)
C51 0.0530(14) 0.0588(12) 0.0467(12) 0.0246(10) 0.0050(10) 0.0096(11)
C52 0.0546(14) 0.0626(13) 0.0524(13) 0.0228(11) 0.0101(11) 0.0165(12)
C53 0.0518(14) 0.0574(12) 0.0544(13) 0.0257(11) 0.0018(11) 0.0089(11)
C54 0.0555(14) 0.0616(13) 0.0490(12) 0.0266(11) 0.0007(11) 0.0062(11)
C55 0.0493(13) 0.0543(12) 0.0487(12) 0.0214(10) 0.0032(10) 0.0008(10)
C56 0.0457(13) 0.0534(12) 0.0493(12) 0.0222(10) 0.0032(10) 0.0036(10)
C57 0.0592(15) 0.0598(13) 0.0558(13) 0.0274(11) 0.0060(11) 0.0108(11)
C58 0.0635(16) 0.0610(14) 0.0654(15) 0.0263(12) 0.0083(13) 0.0155(12)
C59 0.0676(17) 0.0621(14) 0.0607(14) 0.0202(12) 0.0146(12) 0.0145(13)
C60 0.0648(16) 0.0645(14) 0.0513(13) 0.0215(11) 0.0073(11) 0.0096(12)
C61 0.0582(15) 0.0662(14) 0.0566(13) 0.0249(11) 0.0020(11) 0.0123(12)
C62 0.0588(15) 0.0605(13) 0.0558(13) 0.0239(11) -0.0015(12) 0.0124(12)
C63 0.0753(18) 0.0666(15) 0.0535(14) 0.0233(12) -0.0031(12) 0.0166(14)
C64 0.0720(19) 0.0592(14) 0.0660(16) 0.0292(12) 0.0033(14) 0.0121(13)
C65 0.064(2) 0.076(2) 0.0509(19) 0.0302(17) 0.0030(17) -0.0081(18)
C66 0.134(4) 0.088(3) 0.080(3) 0.034(3) -0.006(3) -0.021(3)
C67 0.155(9) 0.097(5) 0.101(6) 0.034(5) -0.028(5) -0.033(5)
C68 0.135(6) 0.094(5) 0.131(6) 0.035(4) 0.025(5) -0.015(4)
C69 0.157(12) 0.113(6) 0.128(7) 0.036(5) 0.014(9) -0.003(8)
C70 0.143(6) 0.077(3) 0.126(5) 0.032(3) -0.018(4) 0.007(3)
C71 0.157(5) 0.088(3) 0.106(4) 0.038(3) -0.008(4) 0.019(3)
C72 0.092(8) 0.071(4) 0.092(5) 0.017(3) 0.042(6) 0.024(6)
C65' 0.116(12) 0.101(11) 0.097(11) 0.022(9) 0.007(9) 0.011(9)
C66' 0.112(11) 0.096(10) 0.085(9) 0.032(8) 0.023(8) -0.012(9)
C67' 0.13(2) 0.101(18) 0.12(2) 0.055(17) 0.002(15) -0.006(15)
C68' 0.121(16) 0.106(13) 0.105(13) 0.057(11) 0.005(12) -0.009(12)
C69' 0.147(19) 0.093(13) 0.121(15) 0.037(11) 0.018(13) 0.001(13)
C70' 0.14(3) 0.093(12) 0.125(19) 0.029(12) 0.01(2) 0.014(18)
C71' 0.120(12) 0.079(9) 0.094(11) 0.031(8) 0.033(10) 0.013(8)
C72' 0.10(3) 0.082(13) 0.08(2) 0.020(12) 0.011(19) 0.014(19)

loop_
_atom_type_symbol
_atom_type_description
_atom_type_scat_dispersion_real
_atom_type_scat_dispersion_imag
_atom_type_scat_source
C C 0.0181 0.0091 'International Tables Vol C Tables 4.2.6.8 and 6.1.1.4'
H H 0.0000 0.0000 'International Tables Vol C Tables 4.2.6.8 and 6.1.1.4'
N N 0.0311 0.0180 'International Tables Vol C Tables 4.2.6.8 and 6.1.1.4'
O O 0.0492 0.0322 'International Tables Vol C Tables 4.2.6.8 and 6.1.1.4'

loop_
_geom_angle_atom_site_label_1
_geom_angle_atom_site_label_2
_geom_angle_atom_site_label_3
_geom_angle
C2 O1 C29 117.45(18)
C16 O2 C36 116.01(18)
C38 O3 C65 121.4(2)
C38 O3 C65' 120.0(6)
C65 O3 C65' 50.4(7)
C52 O4 C72' 134(2)
C52 O4 C72 117.9(7)
C72' O4 C72 17(2)
C2 C1 C6 118.9(2)
C2 C1 C15 122.51(19)
C6 C1 C15 118.47(19)
C1 C2 O1 121.17(19)
C1 C2 C3 122.1(2)
O1 C2 C3 116.67(19)
C4 C3 C2 118.0(2)
C4 C3 C11 123.4(2)
C2 C3 C11 118.6(2)
C3 C4 C5 122.2(2)
C3 C4 H4 118.9
C5 C4 H4 118.9
C4 C5 C10 121.0(2)
C4 C5 C6 119.0(2)
C10 C5 C6 119.9(2)
C7 C6 C5 117.8(2)
C7 C6 C1 122.7(2)
C5 C6 C1 119.5(2)
C8 C7 C6 120.7(2)
C8 C7 H7 119.6
C6 C7 H7 119.6
C7 C8 C9 121.0(3)
C7 C8 H8 119.5
C9 C8 H8 119.5
C10 C9 C8 120.4(2)
C10 C9 H9 119.8
C8 C9 H9 119.8
C9 C10 C5 120.2(2)
C9 C10 H10 119.9
C5 C10 H10 119.9
C12 C11 C3 128.6(2)
C12 C11 H11 115.7
C3 C11 H11 115.7
C11 C12 C14 124.4(3)
C11 C12 C13 121.6(3)
C14 C12 C13 113.8(2)
N1 C13 C12 177.9(4)
N2 C14 C12 176.7(4)
C16 C15 C20 119.8(2)
C16 C15 C1 121.28(19)
C20 C15 C1 118.65(19)
O2 C16 C15 121.6(2)
O2 C16 C17 117.5(2)
C15 C16 C17 120.8(2)
C18 C17 C16 118.8(2)
C18 C17 C25 123.5(2)
C16 C17 C25 117.5(2)
C17 C18 C19 122.4(2)
C17 C18 H18 118.8
C19 C18 H18 118.8
C18 C19 C24 122.4(2)
C18 C19 C20 118.4(2)
C24 C19 C20 119.2(2)
C21 C20 C15 122.7(2)
C21 C20 C19 117.4(2)
C15 C20 C19 119.8(2)
C22 C21 C20 121.5(2)
C22 C21 H21 119.3
C20 C21 H21 119.3
C21 C22 C23 120.6(3)
C21 C22 H22 119.7
C23 C22 H22 119.7
C24 C23 C22 119.9(3)
C24 C23 H23 120.1
C22 C23 H23 120.1
C23 C24 C19 121.4(2)
C23 C24 H24 119.3
C19 C24 H24 119.3
C26 C25 C17 128.9(3)
C26 C25 H25 115.5
C17 C25 H25 115.5
C25 C26 C28 125.4(3)
C25 C26 C27 119.9(3)
C28 C26 C27 114.7(3)
N3 C27 C26 179.2(4)
N4 C28 C26 177.8(4)
O1 C29 C30 109.8(2)
O1 C29 H29A 109.7
C30 C29 H29A 109.7
O1 C29 H29B 109.7
C30 C29 H29B 109.7
H29A C29 H29B 108.2
C31 C30 C29 114.9(3)
C31 C30 C31' 39.8(3)
C29 C30 C31' 122.2(3)
C31 C30 H30A 108.5
C29 C30 H30A 108.5
C31' C30 H30A 69.3
C31 C30 H30B 108.5
C29 C30 H30B 108.5
C31' C30 H30B 127.6
H30A C30 H30B 107.5
C31 C30 H30C 72.4
C29 C30 H30C 106.5
C31' C30 H30C 106.7
H30A C30 H30C 140.0
H30B C30 H30C 41.8
C31 C30 H30D 136.6
C29 C30 H30D 107.1
C31' C30 H30D 107.0
H30A C30 H30D 44.5
H30B C30 H30D 66.0
H30C C30 H30D 106.5
C30 C31 C32 120.7(6)
C30 C31 H30C 38.9
C32 C31 H30C 151.3
C30 C31 H31A 107.1
C32 C31 H31A 107.1
H30C C31 H31A 73.1
C30 C31 H31B 107.1
C32 C31 H31B 107.1
H30C C31 H31B 99.9
H31A C31 H31B 106.8
C31 C32 C33 115.9(9)
C31 C32 H32A 108.3
C33 C32 H32A 108.3
C31 C32 H32B 108.3
C33 C32 H32B 108.3
H32A C32 H32B 107.4
C32 C33 C34 119.2(14)
C32 C33 H33A 107.5
C34 C33 H33A 107.5
C32 C33 H33B 107.5
C34 C33 H33B 107.5
H33A C33 H33B 107.0
C33 C34 C35 110(2)
C33 C34 H34A 109.7
C35 C34 H34A 109.7
C33 C34 H34B 109.7
C35 C34 H34B 109.7
H34A C34 H34B 108.2
C32' C31' C30 122.2(11)
C32' C31' H31C 106.8
C30 C31' H31C 106.8
C32' C31' H31D 106.8
C30 C31' H31D 106.8
H31C C31' H31D 106.6
C31' C32' C33' 115.8(17)
C31' C32' H32C 108.3
C33' C32' H32C 108.3
C31' C32' H32D 108.3
C33' C32' H32D 108.3
H32C C32' H32D 107.4
C34' C33' C32' 116(2)
C34' C33' H33C 108.2
C32' C33' H33C 108.2
C34' C33' H33D 108.2
C32' C33' H33D 108.2
H33C C33' H33D 107.4
C33' C34' C35 122(3)
C33' C34' H34C 106.8
C35 C34' H34C 106.8
C33' C34' H34D 106.8
C35 C34' H34D 106.8
H34C C34' H34D 106.6
C36 C35 C34 111.1(12)
C36 C35 C34' 117.1(17)
C34 C35 C34' 11(3)
C36 C35 H35A 109.4
C34 C35 H35A 109.4
C34' C35 H35A 113.1
C36 C35 H35B 109.4
C34 C35 H35B 109.4
C34' C35 H35B 98.9
H35A C35 H35B 108.0
C36 C35 H35C 107.3
C34 C35 H35C 103.3
C34' C35 H35C 108.2
H35A C35 H35C 8.4
H35B C35 H35C 116.1
C36 C35 H35D 108.1
C34 C35 H35D 119.2
C34' C35 H35D 108.6
H35A C35 H35D 98.7
H35B C35 H35D 11.1
H35C C35 H35D 106.9
O2 C36 C35 113.7(2)
O2 C36 H36A 108.8
C35 C36 H36A 108.8
O2 C36 H36B 108.8
C35 C36 H36B 108.8
H36A C36 H36B 107.7
C38 C37 C42 119.5(2)
C38 C37 C51 121.4(2)
C42 C37 C51 119.0(2)
C37 C38 O3 121.7(2)
C37 C38 C39 122.1(2)
O3 C38 C39 115.9(2)
C40 C39 C38 117.6(2)
C40 C39 C47 123.6(2)
C38 C39 C47 118.8(2)
C39 C40 C41 122.5(2)
C39 C40 H40 118.7
C41 C40 H40 118.7
C40 C41 C46 121.5(2)
C40 C41 C42 119.3(2)
C46 C41 C42 119.2(2)
C43 C42 C41 117.6(2)
C43 C42 C37 123.4(2)
C41 C42 C37 119.0(2)
C44 C43 C42 121.5(2)
C44 C43 H43 119.2
C42 C43 H43 119.2
C43 C44 C45 121.1(3)
C43 C44 H44 119.5
C45 C44 H44 119.5
C46 C45 C44 119.4(3)
C46 C45 H45 120.3
C44 C45 H45 120.3
C45 C46 C41 121.2(2)
C45 C46 H46 119.4
C41 C46 H46 119.4
C48 C47 C39 129.8(3)
C48 C47 H47 115.1
C39 C47 H47 115.1
C47 C48 C50 120.6(3)
C47 C48 C49 126.5(3)
C50 C48 C49 112.9(2)
N5 C49 C48 177.1(3)
N6 C50 C48 177.6(4)
C52 C51 C56 118.94(19)
C52 C51 C37 122.2(2)
C56 C51 C37 118.75(18)
O4 C52 C51 122.3(2)
O4 C52 C53 115.76(19)
C51 C52 C53 121.7(2)
C54 C53 C52 118.6(2)
C54 C53 C61 122.3(2)
C52 C53 C61 118.9(2)
C53 C54 C55 122.2(2)
C53 C54 H54 118.9
C55 C54 H54 118.9
C54 C55 C60 121.6(2)
C54 C55 C56 119.1(2)
C60 C55 C56 119.2(2)
C57 C56 C55 117.5(2)
C57 C56 C51 123.19(19)
C55 C56 C51 119.25(19)
C58 C57 C56 121.4(2)
C58 C57 H57 119.3
C56 C57 H57 119.3
C57 C58 C59 120.9(2)
C57 C58 H58 119.5
C59 C58 H58 119.5
C60 C59 C58 119.9(2)
C60 C59 H59 120.1
C58 C59 H59 120.1
C59 C60 C55 121.0(2)
C59 C60 H60 119.5
C55 C60 H60 119.5
C62 C61 C53 128.5(2)
C62 C61 H61 115.8
C53 C61 H61 115.8
C61 C62 C64 124.6(2)
C61 C62 C63 120.2(2)
C64 C62 C63 115.1(2)
N7 C63 C62 178.3(3)
N8 C64 C62 177.7(3)
O3 C65 C66 108.3(3)
O3 C65 H65A 110.0
C66 C65 H65A 110.0
O3 C65 H65B 110.0
C66 C65 H65B 110.0
H65A C65 H65B 108.4
C67 C66 C65 115.9(5)
C67 C66 H66A 108.3
C65 C66 H66A 108.3
C67 C66 H66B 108.3
C65 C66 H66B 108.3
H66A C66 H66B 107.4
C68 C67 C66 111.5(8)
C68 C67 H67A 109.3
C66 C67 H67A 109.3
C68 C67 H67B 109.3
C66 C67 H67B 109.3
H67A C67 H67B 108.0
C67 C68 C69 113.3(9)
C67 C68 H68A 108.9
C69 C68 H68A 108.9
C67 C68 H68B 108.9
C69 C68 H68B 108.9
H68A C68 H68B 107.7
C68 C69 C70 107.2(9)
C68 C69 H69A 110.3
C70 C69 H69A 110.3
C68 C69 H69B 110.3
C70 C69 H69B 110.3
H69A C69 H69B 108.5
C71 C70 C69 117.3(6)
C71 C70 H70A 108.0
C69 C70 H70A 108.0
C71 C70 H70B 108.0
C69 C70 H70B 108.0
H70A C70 H70B 107.2
C70 C71 C72 114.2(11)
C70 C71 H71A 108.7
C72 C71 H71A 108.7
C70 C71 H71B 108.7
C72 C71 H71B 108.7
H71A C71 H71B 107.6
O4 C72 C71 103.6(15)
O4 C72 H72A 111.0
C71 C72 H72A 111.0
O4 C72 H72B 111.0
C71 C72 H72B 111.0
H72A C72 H72B 109.0
O3 C65' C66' 120.8(12)
O3 C65' H65C 107.1
C66' C65' H65C 107.1
O3 C65' H65D 107.1
C66' C65' H65D 107.1
H65C C65' H65D 106.8
C65' C66' C67' 119.3(16)
C65' C66' H66C 107.5
C67' C66' H66C 107.5
C65' C66' H66D 107.5
C67' C66' H66D 107.5
H66C C66' H66D 107.0
C66' C67' C68' 133(2)
C66' C67' H67C 103.9
C68' C67' H67C 103.9
C66' C67' H67D 103.9
C68' C67' H67D 103.9
H67C C67' H67D 105.4
C69' C68' C67' 100(2)
C69' C68' H68C 111.8
C67' C68' H68C 111.8
C69' C68' H68D 111.8
C67' C68' H68D 111.8
H68C C68' H68D 109.5
C68' C69' C70' 99(2)
C68' C69' H69C 112.0
C70' C69' H69C 112.0
C68' C69' H69D 112.0
C70' C69' H69D 112.0
H69C C69' H69D 109.7
C71' C70' C69' 121(3)
C71' C70' H70C 107.1
C69' C70' H70C 107.1
C71' C70' H70D 107.1
C69' C70' H70D 107.1
H70C C70' H70D 106.8
C72' C71' C70' 138(3)
C72' C71' H71C 102.5
C70' C71' H71C 102.5
C72' C71' H71D 102.5
C70' C71' H71D 102.5
H71C C71' H71D 104.9
O4 C72' C71' 141(5)
O4 C72' H72C 101.8
C71' C72' H72C 101.8
O4 C72' H72D 101.8
C71' C72' H72D 101.8
H72C C72' H72D 104.7

loop_
_geom_bond_atom_site_label_1
_geom_bond_atom_site_label_2
_geom_bond_distance
N1 C13 1.143(4)
N2 C14 1.138(4)
N3 C27 1.146(4)
N4 C28 1.131(4)
N5 C49 1.135(4)
N6 C50 1.142(4)
N7 C63 1.135(3)
N8 C64 1.135(3)
O1 C2 1.368(2)
O1 C29 1.416(3)
O2 C16 1.369(3)
O2 C36 1.463(3)
O3 C38 1.379(3)
O3 C65 1.412(4)
O3 C65' 1.465(15)
O4 C52 1.373(3)
O4 C72' 1.39(7)
O4 C72 1.43(3)
C1 C2 1.367(3)
C1 C6 1.428(3)
C1 C15 1.501(3)
C2 C3 1.428(3)
C3 C4 1.372(3)
C3 C11 1.450(3)
C4 C5 1.397(3)
C4 H4 0.9300
C5 C10 1.406(3)
C5 C6 1.419(3)
C6 C7 1.409(3)
C7 C8 1.358(3)
C7 H7 0.9300
C8 C9 1.392(4)
C8 H8 0.9300
C9 C10 1.355(4)
C9 H9 0.9300
C10 H10 0.9300
C11 C12 1.339(3)
C11 H11 0.9300
C12 C14 1.421(4)
C12 C13 1.424(4)
C15 C16 1.372(3)
C15 C20 1.421(3)
C16 C17 1.433(3)
C17 C18 1.369(3)
C17 C25 1.457(3)
C18 C19 1.400(3)
C18 H18 0.9300
C19 C24 1.414(3)
C19 C20 1.422(3)
C20 C21 1.407(3)
C21 C22 1.360(3)
C21 H21 0.9300
C22 C23 1.399(4)
C22 H22 0.9300
C23 C24 1.341(4)
C23 H23 0.9300
C24 H24 0.9300
C25 C26 1.343(3)
C25 H25 0.9300
C26 C28 1.421(5)
C26 C27 1.433(4)
C29 C30 1.478(4)
C29 H29A 0.9700
C29 H29B 0.9700
C30 C31 1.439(6)
C30 C31' 1.528(9)
C30 H30A 0.9700
C30 H30B 0.9700
C30 H30C 0.9700
C30 H30D 0.9700
C31 C32 1.477(18)
C31 H31A 0.9700
C31 H31B 0.9700
C32 C33 1.509(16)
C32 H32A 0.9700
C32 H32B 0.9700
C33 C34 1.51(3)
C33 H33A 0.9700
C33 H33B 0.9700
C34 C35 1.54(3)
C34 H34A 0.9700
C34 H34B 0.9700
C31' C32' 1.48(3)
C31' H31C 0.9700
C31' H31D 0.9700
C32' C33' 1.51(3)
C32' H32C 0.9700
C32' H32D 0.9700
C33' C34' 1.49(5)
C33' H33C 0.9700
C33' H33D 0.9700
C34' C35 1.54(5)
C34' H34C 0.9700
C34' H34D 0.9700
C35 C36 1.496(4)
C35 H35A 0.9700
C35 H35B 0.9700
C35 H35C 0.9700
C35 H35D 0.9700
C36 H36A 0.9700
C36 H36B 0.9700
C37 C38 1.363(3)
C37 C42 1.429(3)
C37 C51 1.500(3)
C38 C39 1.435(3)
C39 C40 1.377(3)
C39 C47 1.446(3)
C40 C41 1.392(3)
C40 H40 0.9300
C41 C46 1.414(3)
C41 C42 1.422(3)
C42 C43 1.403(3)
C43 C44 1.353(4)
C43 H43 0.9300
C44 C45 1.400(4)
C44 H44 0.9300
C45 C46 1.350(4)
C45 H45 0.9300
C46 H46 0.9300
C47 C48 1.344(3)
C47 H47 0.9300
C48 C50 1.422(4)
C48 C49 1.434(4)
C51 C52 1.374(3)
C51 C56 1.432(3)
C52 C53 1.424(3)
C53 C54 1.365(3)
C53 C61 1.450(3)
C54 C55 1.396(3)
C54 H54 0.9300
C55 C60 1.418(3)
C55 C56 1.421(3)
C56 C57 1.410(3)
C57 C58 1.357(3)
C57 H57 0.9300
C58 C59 1.394(3)
C58 H58 0.9300
C59 C60 1.350(3)
C59 H59 0.9300
C60 H60 0.9300
C61 C62 1.341(3)
C61 H61 0.9300
C62 C64 1.427(4)
C62 C63 1.429(3)
C65 C66 1.509(6)
C65 H65A 0.9700
C65 H65B 0.9700
C66 C67 1.490(11)
C66 H66A 0.9700
C66 H66B 0.9700
C67 C68 1.474(15)
C67 H67A 0.9700
C67 H67B 0.9700
C68 C69 1.513(13)
C68 H68A 0.9700
C68 H68B 0.9700
C69 C70 1.525(15)
C69 H69A 0.9700
C69 H69B 0.9700
C70 C71 1.481(8)
C70 H70A 0.9700
C70 H70B 0.9700
C71 C72 1.50(2)
C71 H71A 0.9700
C71 H71B 0.9700
C72 H72A 0.9700
C72 H72B 0.9700
C65' C66' 1.52(2)
C65' H65C 0.9700
C65' H65D 0.9700
C66' C67' 1.54(4)
C66' H66C 0.9700
C66' H66D 0.9700
C67' C68' 1.57(4)
C67' H67C 0.9700
C67' H67D 0.9700
C68' C69' 1.52(3)
C68' H68C 0.9700
C68' H68D 0.9700
C69' C70' 1.54(4)
C69' H69C 0.9700
C69' H69D 0.9700
C70' C71' 1.51(3)
C70' H70C 0.9700
C70' H70D 0.9700
C71' C72' 1.51(7)
C71' H71C 0.9700
C71' H71D 0.9700
C72' H72C 0.9700
C72' H72D 0.9700

loop_
_geom_torsion_atom_site_label_1
_geom_torsion_atom_site_label_2
_geom_torsion_atom_site_label_3
_geom_torsion_atom_site_label_4
_geom_torsion
C6 C1 C2 O1 177.55(18)
C15 C1 C2 O1 1.1(3)
C6 C1 C2 C3 -6.2(3)
C15 C1 C2 C3 177.4(2)
C29 O1 C2 C1 -90.0(3)
C29 O1 C2 C3 93.5(3)
C1 C2 C3 C4 3.7(3)
O1 C2 C3 C4 -179.89(18)
C1 C2 C3 C11 -174.1(2)
O1 C2 C3 C11 2.3(3)
C2 C3 C4 C5 1.6(3)
C11 C3 C4 C5 179.3(2)
C3 C4 C5 C10 174.2(2)
C3 C4 C5 C6 -4.0(3)
C4 C5 C6 C7 178.5(2)
C10 C5 C6 C7 0.2(3)
C4 C5 C6 C1 1.4(3)
C10 C5 C6 C1 -176.9(2)
C2 C1 C6 C7 -173.3(2)
C15 C1 C6 C7 3.2(3)
C2 C1 C6 C5 3.6(3)
C15 C1 C6 C5 -179.87(19)
C5 C6 C7 C8 -1.5(3)
C1 C6 C7 C8 175.5(2)
C6 C7 C8 C9 1.3(4)
C7 C8 C9 C10 0.3(4)
C8 C9 C10 C5 -1.6(4)
C4 C5 C10 C9 -176.9(2)
C6 C5 C10 C9 1.3(4)
C4 C3 C11 C12 26.4(4)
C2 C3 C11 C12 -155.9(2)
C3 C11 C12 C14 4.4(4)
C3 C11 C12 C13 178.6(3)
C11 C12 C13 N1 -150(9)
C14 C12 C13 N1 25(9)
C11 C12 C14 N2 141(7)
C13 C12 C14 N2 -33(7)
C2 C1 C15 C16 -89.8(3)
C6 C1 C15 C16 93.7(3)
C2 C1 C15 C20 96.2(3)
C6 C1 C15 C20 -80.2(3)
C36 O2 C16 C15 80.0(3)
C36 O2 C16 C17 -104.2(2)
C20 C15 C16 O2 177.0(2)
C1 C15 C16 O2 3.1(3)
C20 C15 C16 C17 1.3(3)
C1 C15 C16 C17 -172.6(2)
O2 C16 C17 C18 -176.4(2)
C15 C16 C17 C18 -0.6(3)
O2 C16 C17 C25 -0.2(3)
C15 C16 C17 C25 175.6(2)
C16 C17 C18 C19 -0.8(4)
C25 C17 C18 C19 -176.7(2)
C17 C18 C19 C24 -179.8(2)
C17 C18 C19 C20 1.2(4)
C16 C15 C20 C21 -179.4(2)
C1 C15 C20 C21 -5.4(3)
C16 C15 C20 C19 -0.9(3)
C1 C15 C20 C19 173.2(2)
C18 C19 C20 C21 178.2(2)
C24 C19 C20 C21 -0.8(3)
C18 C19 C20 C15 -0.4(3)
C24 C19 C20 C15 -179.4(2)
C15 C20 C21 C22 179.4(2)
C19 C20 C21 C22 0.8(3)
C20 C21 C22 C23 -0.3(4)
C21 C22 C23 C24 -0.3(4)
C22 C23 C24 C19 0.4(4)
C18 C19 C24 C23 -178.8(3)
C20 C19 C24 C23 0.2(4)
C18 C17 C25 C26 -20.8(4)
C16 C17 C25 C26 163.3(3)
C17 C25 C26 C28 -4.4(5)
C17 C25 C26 C27 176.2(3)
C25 C26 C27 N3 -119(42)
C28 C26 C27 N3 62(42)
C25 C26 C28 N4 -159(12)
C27 C26 C28 N4 20(12)
C2 O1 C29 C30 -160.7(2)
O1 C29 C30 C31 -78.6(4)
O1 C29 C30 C31' -33.7(6)
C29 C30 C31 C32 52.2(9)
C31' C30 C31 C32 -59.0(8)
C30 C31 C32 C33 59.0(11)
C31 C32 C33 C34 178.8(16)
C32 C33 C34 C35 45(2)
C31 C30 C31' C32' 31.6(11)
C29 C30 C31' C32' -59.6(13)
C30 C31' C32' C33' 155.9(9)
C31' C32' C33' C34' -71(2)
C32' C33' C34' C35 -66(4)
C33 C34 C35 C36 73(2)
C33 C34 C35 C34' -53(16)
C33' C34' C35 C36 123(3)
C33' C34' C35 C34 -180(20)
C16 O2 C36 C35 65.6(3)
C34 C35 C36 O2 -170.4(14)
C34' C35 C36 O2 -161(2)
C42 C37 C38 O3 172.5(2)
C51 C37 C38 O3 -3.7(3)
C42 C37 C38 C39 -0.9(3)
C51 C37 C38 C39 -177.0(2)
C65 O3 C38 C37 67.4(3)
C65' O3 C38 C37 126.7(8)
C65 O3 C38 C39 -118.9(3)
C65' O3 C38 C39 -59.5(8)
C37 C38 C39 C40 1.0(3)
O3 C38 C39 C40 -172.7(2)
C37 C38 C39 C47 178.7(2)
O3 C38 C39 C47 4.9(3)
C38 C39 C40 C41 -0.1(3)
C47 C39 C40 C41 -177.7(2)
C39 C40 C41 C46 176.9(2)
C39 C40 C41 C42 -0.8(4)
C40 C41 C42 C43 179.1(2)
C46 C41 C42 C43 1.3(3)
C40 C41 C42 C37 0.9(3)
C46 C41 C42 C37 -176.8(2)
C38 C37 C42 C43 -178.1(2)
C51 C37 C42 C43 -1.9(3)
C38 C37 C42 C41 -0.1(3)
C51 C37 C42 C41 176.1(2)
C41 C42 C43 C44 -1.0(4)
C37 C42 C43 C44 177.1(2)
C42 C43 C44 C45 -0.1(4)
C43 C44 C45 C46 0.9(5)
C44 C45 C46 C41 -0.4(4)
C40 C41 C46 C45 -178.3(3)
C42 C41 C46 C45 -0.7(4)
C40 C39 C47 C48 -15.4(4)
C38 C39 C47 C48 167.1(3)
C39 C47 C48 C50 177.4(3)
C39 C47 C48 C49 -0.6(5)
C47 C48 C49 N5 155(7)
C50 C48 C49 N5 -24(7)
C47 C48 C50 N6 -149(10)
C49 C48 C50 N6 30(11)
C38 C37 C51 C52 -116.8(3)
C42 C37 C51 C52 67.1(3)
C38 C37 C51 C56 66.5(3)
C42 C37 C51 C56 -109.7(2)
C72' O4 C52 C51 64(4)
C72 O4 C52 C51 68.8(10)
C72' O4 C52 C53 -121(4)
C72 O4 C52 C53 -116.8(10)
C56 C51 C52 O4 170.6(2)
C37 C51 C52 O4 -6.1(4)
C56 C51 C52 C53 -3.5(3)
C37 C51 C52 C53 179.8(2)
O4 C52 C53 C54 -171.8(2)
C51 C52 C53 C54 2.8(3)
O4 C52 C53 C61 4.1(3)
C51 C52 C53 C61 178.6(2)
C52 C53 C54 C55 0.4(3)
C61 C53 C54 C55 -175.3(2)
C53 C54 C55 C60 176.4(2)
C53 C54 C55 C56 -2.6(3)
C54 C55 C56 C57 178.56(19)
C60 C55 C56 C57 -0.4(3)
C54 C55 C56 C51 1.7(3)
C60 C55 C56 C51 -177.3(2)
C52 C51 C56 C57 -175.4(2)
C37 C51 C56 C57 1.4(3)
C52 C51 C56 C55 1.2(3)
C37 C51 C56 C55 178.09(19)
C55 C56 C57 C58 0.6(3)
C51 C56 C57 C58 177.3(2)
C56 C57 C58 C59 -0.5(4)
C57 C58 C59 C60 0.2(4)
C58 C59 C60 C55 0.0(4)
C54 C55 C60 C59 -178.8(2)
C56 C55 C60 C59 0.2(3)
C54 C53 C61 C62 -27.8(4)
C52 C53 C61 C62 156.5(2)
C53 C61 C62 C64 -6.2(4)
C53 C61 C62 C63 175.4(2)
C61 C62 C63 N7 -83(10)
C64 C62 C63 N7 98(10)
C61 C62 C64 N8 -126(7)
C63 C62 C64 N8 53(7)
C38 O3 C65 C66 71.0(4)
C65' O3 C65 C66 -33.9(9)
O3 C65 C66 C67 177.1(7)
C65 C66 C67 C68 74.5(11)
C66 C67 C68 C69 72.5(11)
C67 C68 C69 C70 -162.7(7)
C68 C69 C70 C71 58.6(11)
C69 C70 C71 C72 47.5(12)
C52 O4 C72 C71 96.4(9)
C72' O4 C72 C71 -95(13)
C70 C71 C72 O4 178.5(7)
C38 O3 C65' C66' -121.9(12)
C65 O3 C65' C66' -14.3(10)
O3 C65' C66' C67' 94(2)
C65' C66' C67' C68' 61(3)
C66' C67' C68' C69' -168(3)
C67' C68' C69' C70' 108(2)
C68' C69' C70' C71' -119(3)
C69' C70' C71' C72' 91(5)
C52 O4 C72' C71' 85(7)
C72 O4 C72' C71' 71(11)
C70' C71' C72' O4 -116(6)
